data_1566213
loop_
_publ_author_name
'Pa\<zout, Richard'
'Du\<sek, Michal'

_publ_section_title
;
 Crystal structure of undersubstituted Sb-rich vikingite Vik40,
 Ag2.85Pb12.35(Bi9.52Sb1.27)(S=10.80)S30: site population and comparison
 with structure of vikingite Vik50, Ag3.5Pb11.0Bi11.5S30
;
_journal_coden_ASTM JGOEBM
_journal_name_full 'Journal of Geosciences'
_journal_page_first 175
_journal_page_last 184
_journal_paper_doi 10.3190/jgeosci.329
_journal_volume 66
_journal_year 2021
_chemical_absolute_configuration .
_chemical_formula_sum 'Ag2.8 Bi9.9 Pb11.8 S30 Sb1.3'
_chemical_formula_weight 5936.13
_space_group_IT_number 12
_space_group_name_Hall '-C 2y'
_space_group_name_H-M_alt 'C 1 2/m 1'
_symmetry_cell_setting monoclinic
_symmetry_Int_Tables_number 12
_symmetry_space_group_name_Hall '-C 2y'
_symmetry_space_group_name_H-M 'C 1 2/m 1'
_cell_angle_alpha 90
_cell_angle_beta 95.597(8)
_cell_angle_gamma 90
_cell_formula_units_Z 1
_cell_length_a 13.5394(10)
_cell_length_b 4.0992(3)
_cell_length_c 25.506(3)
_cell_measurement_reflns_used 2140
_cell_measurement_temperature 284(18)
_cell_measurement_theta_max 29.38
_cell_measurement_theta_min 3.04
_cell_volume 1408.9(2)
_computing_cell_refinement 'CrysAlisPro 1.171.39.35c (Rigaku OD, 2017)'
_computing_data_collection 'CrysAlisPro 1.171.39.35c (Rigaku OD, 2017)'
_computing_data_reduction 'CrysAlisPro 1.171.39.35c (Rigaku OD, 2017)'
_diffrn_ambient_temperature 284
_diffrn_detector 'CCD plate'
_diffrn_detector_area_resol_mean 10.4054
_diffrn_measured_fraction_theta_full 0.98
_diffrn_measured_fraction_theta_max 0.92
_diffrn_measurement_device_type 'SuperNova, Dual, Cu at home/near, AtlasS2'
_diffrn_measurement_method '\w scans'
_diffrn_radiation_monochromator mirror
_diffrn_radiation_probe x-ray
_diffrn_radiation_source 'X-ray tube'
_diffrn_radiation_type 'Mo K\a'
_diffrn_radiation_wavelength 0.71073
_diffrn_reflns_av_R_equivalents 0.0692
_diffrn_reflns_av_unetI/netI 0.0503
_diffrn_reflns_limit_h_max 18
_diffrn_reflns_limit_h_min -18
_diffrn_reflns_limit_k_max 5
_diffrn_reflns_limit_k_min -5
_diffrn_reflns_limit_l_max 33
_diffrn_reflns_limit_l_min -35
_diffrn_reflns_number 10503
_diffrn_reflns_theta_full 28.19
_diffrn_reflns_theta_max 29.57
_diffrn_reflns_theta_min 3.02
_diffrn_source 'micro-focus sealed X-ray tube'
_exptl_absorpt_coefficient_mu 69.039
_exptl_absorpt_correction_T_max 0.139
_exptl_absorpt_correction_T_min 0.019
_exptl_absorpt_correction_type gaussian
_exptl_absorpt_process_details
;
CrysAlisPro 1.171.39.35c (Rigaku Oxford Diffraction, 2017)
Numerical absorption correction based on gaussian integration over
			a multifaceted crystal model
Empirical absorption correction using spherical harmonics,
 implemented in SCALE3 ABSPACK scaling algorithm.
;
_exptl_crystal_density_diffrn 7.0411
_exptl_crystal_F_000 2482
_exptl_crystal_size_max 0.184
_exptl_crystal_size_mid 0.066
_exptl_crystal_size_min 0.039
_refine_diff_density_max 7.67
_refine_diff_density_min -8.94
_refine_ls_extinction_method none
_refine_ls_goodness_of_fit_gt 2.34
_refine_ls_goodness_of_fit_ref 2.09
_refine_ls_number_constraints 48
_refine_ls_number_parameters 66
_refine_ls_number_reflns 8500
_refine_ls_number_restraints 0
_refine_ls_R_factor_all 0.1282
_refine_ls_R_factor_gt 0.0860
_refine_ls_shift/su_max 0.0474
_refine_ls_shift/su_mean 0.0153
_refine_ls_structure_factor_coef F
_refine_ls_weighting_details w=1/(\s^2^(F)+0.0001F^2^)
_refine_ls_weighting_scheme sigma
_refine_ls_wR_factor_gt 0.0783
_refine_ls_wR_factor_ref 0.0873
_reflns_number_gt 5448
_reflns_number_total 8500
_reflns_threshold_expression I>3\s(I)
_cod_data_source_file jgeosci.329_ESM_vikingite.cif
_cod_data_source_block I
_cod_depositor_comments
;
The following automatic conversions were performed:

data item '_diffrn_radiation_probe' value 'X-ray' was changed to
'x-ray' in accordance with the built-in table derived from the CIF
Core dictionary named 'cif_core.dic' version 2.4.5 last updated on
2014-11-21.

Automatic conversion script
Id: cif_fix_values 8738 2021-04-28 16:35:53Z antanas 
;
_cod_original_formula_sum 'Ag2.8 Pb11.8 Bi9.9 Sb1.3 S30'
_cod_database_code 1566213

loop_
_space_group_symop_id
_space_group_symop_operation_xyz
1 x,y,z
2 -x,y,-z
3 -x,-y,-z
4 x,-y,z
5 x+1/2,y+1/2,z
6 -x+1/2,y+1/2,-z
7 -x+1/2,-y+1/2,-z
8 x+1/2,-y+1/2,z

loop_
_atom_site_label
_atom_site_type_symbol
_atom_site_fract_x
_atom_site_fract_y
_atom_site_fract_z
_atom_site_adp_type
_atom_site_U_iso_or_equiv
_atom_site_site_symmetry_multiplicity
_atom_site_occupancy
_atom_site_calc_flag
_atom_site_refinement_flags
_atom_site_disorder_assembly
_atom_site_disorder_group
Bi1 Bi 0.12910(5) 1.5 0.96118(3) Uani 0.0148(2) 4 0.54 d . . .
Sb1 Sb 0.12910(5) 1.5 0.96118(3) Uani 0.0148(2) 4 0.06 d . . .
Pb1 Pb 0.12910(5) 1.5 0.96118(3) Uani 0.0148(2) 4 0.4 d . . .
Pb3 Pb 0.14505(6) 1 0.80680(5) Uani 0.0403(4) 4 1 d . . .
Bi2 Bi 0.39275(6) 1.5 0.89496(4) Uani 0.0233(3) 4 0.5 d . . .
Pb2 Pb 0.39275(6) 1.5 0.89496(4) Uani 0.0233(3) 4 0.214(7) d . . .
Ag2 Ag 0.39275(6) 1.5 0.89496(4) Uani 0.0233(3) 4 0.286(7) d . . .
Pb6 Pb 0.28533(6) 0 0.57122(4) Uani 0.0371(3) 4 0.9 d . . .
Bi6 Bi 0.28533(6) 0 0.57122(4) Uani 0.0371(3) 4 0.1 d . . .
Bi5 Bi 0.57168(6) 1 0.64576(4) Uani 0.0237(3) 4 0.741(9) d . . .
Sb5 Sb 0.57168(6) 1 0.64576(4) Uani 0.0237(3) 4 0.259(9) d . . .
Pb7 Pb 0.5 0.5 0.5 Uani 0.0389(5) 2 1 d . . .
Pb4 Pb 0.36003(7) 0.5 0.71343(4) Uani 0.0267(4) 4 0.074(8) d . . .
Bi4 Bi 0.36003(7) 0.5 0.71343(4) Uani 0.0267(4) 4 0.5 d . . .
Ag4 Ag 0.36003(7) 0.5 0.71343(4) Uani 0.0267(4) 4 0.426(8) d . . .
S2 S 0.2484(3) 1 0.92198(19) Uiso 0.0179(10) 4 1 d . . .
S3 S 0.0202(3) 1.5 0.86723(17) Uiso 0.0100(9) 4 1 d . . .
S5 S 0.4958(4) 1 0.7342(2) Uiso 0.0248(12) 4 1 d . . .
S4 S 0.2862(4) 1.5 0.8035(2) Uiso 0.0267(12) 4 1 d . . .
S7 S 0.4305(4) 0.5 0.6053(2) Uiso 0.0280(12) 4 1 d . . .
S1 S 0.5 1.5 1 Uiso 0.128(6) 2 1 d . . .
S6 S 0.6996(6) 0.5 0.6860(3) Uiso 0.065(2) 4 1 d . . .
S8 S 0.3501(4) 0 0.4696(2) Uiso 0.0297(13) 4 1 d . . .

loop_
_atom_site_aniso_label
_atom_site_aniso_type_symbol
_atom_site_aniso_U_11
_atom_site_aniso_U_22
_atom_site_aniso_U_33
_atom_site_aniso_U_12
_atom_site_aniso_U_13
_atom_site_aniso_U_23
Bi1 Bi 0.0032(3) 0.0029(4) 0.0383(5) 0 0.0019(3) 0
Sb1 Sb 0.0032(3) 0.0029(4) 0.0383(5) 0 0.0019(3) 0
Pb1 Pb 0.0032(3) 0.0029(4) 0.0383(5) 0 0.0019(3) 0
Pb3 Pb 0.0205(4) 0.0081(5) 0.0909(8) 0 -0.0019(5) 0
Bi2 Bi 0.0193(5) 0.0129(6) 0.0380(7) 0 0.0044(4) 0
Pb2 Pb 0.0193(5) 0.0129(6) 0.0380(7) 0 0.0044(4) 0
Ag2 Ag 0.0193(5) 0.0129(6) 0.0380(7) 0 0.0044(4) 0
Pb6 Pb 0.0307(5) 0.0275(6) 0.0534(7) 0 0.0052(4) 0
Bi6 Bi 0.0307(5) 0.0275(6) 0.0534(7) 0 0.0052(4) 0
Bi5 Bi 0.0221(5) 0.0136(5) 0.0354(6) 0 0.0029(4) 0
Sb5 Sb 0.0221(5) 0.0136(5) 0.0354(6) 0 0.0029(4) 0
Pb7 Pb 0.0438(8) 0.0291(8) 0.0428(8) 0 -0.0019(7) 0
Pb4 Pb 0.0231(6) 0.0131(6) 0.0444(8) 0 0.0050(5) 0
Bi4 Bi 0.0231(6) 0.0131(6) 0.0444(8) 0 0.0050(5) 0
Ag4 Ag 0.0231(6) 0.0131(6) 0.0444(8) 0 0.0050(5) 0

loop_
_atom_type_symbol
_atom_type_scat_dispersion_real
_atom_type_scat_dispersion_imag
_atom_type_scat_source
Ag -0.8971 1.1015 'International Tables Vol C tables 4.2.6.8 and 6.1.1.1'
Bi -4.1077 10.2566 'International Tables Vol C tables 4.2.6.8 and 6.1.1.1'
Pb -3.3944 10.1111 'International Tables Vol C tables 4.2.6.8 and 6.1.1.1'
S 0.1246 0.1234 'International Tables Vol C tables 4.2.6.8 and 6.1.1.1'
Sb -0.5866 1.5461 'International Tables Vol C tables 4.2.6.8 and 6.1.1.1'

loop_
_geom_angle_atom_site_label_1
_geom_angle_atom_site_label_2
_geom_angle_atom_site_label_3
_geom_angle_site_symmetry_1
_geom_angle_site_symmetry_2
_geom_angle_site_symmetry_3
_geom_angle
S2 Bi1 S2 . . 1_565 91.96(10)
S2 Bi1 S2 . . 6_557 93.75(11)
S2 Bi1 S3 . . . 88.15(11)
S2 Bi1 S1 . . 5_445 89.58(7)
S2 Bi1 S1 . . 5_455 177.88(8)
S2 Bi1 S2 1_565 . 6_557 93.75(11)
S2 Bi1 S3 1_565 . . 88.15(11)
S2 Bi1 S1 1_565 . 5_445 177.88(8)
S2 Bi1 S1 1_565 . 5_455 89.58(7)
S2 Bi1 S3 6_557 . . 177.27(13)
S2 Bi1 S1 6_557 . 5_445 87.61(6)
S2 Bi1 S1 6_557 . 5_455 87.61(6)
S3 Bi1 S1 . . 5_445 90.44(7)
S3 Bi1 S1 . . 5_455 90.44(7)
S1 Bi1 S1 5_445 . 5_455 88.85(2)
S2 Sb1 S2 . . 1_565 91.96(10)
S2 Sb1 S2 . . 6_557 93.75(11)
S2 Sb1 S3 . . . 88.15(11)
S2 Sb1 S1 . . 5_445 89.58(7)
S2 Sb1 S1 . . 5_455 177.88(8)
S2 Sb1 S2 1_565 . 6_557 93.75(11)
S2 Sb1 S3 1_565 . . 88.15(11)
S2 Sb1 S1 1_565 . 5_445 177.88(8)
S2 Sb1 S1 1_565 . 5_455 89.58(7)
S2 Sb1 S3 6_557 . . 177.27(13)
S2 Sb1 S1 6_557 . 5_445 87.61(6)
S2 Sb1 S1 6_557 . 5_455 87.61(6)
S3 Sb1 S1 . . 5_445 90.44(7)
S3 Sb1 S1 . . 5_455 90.44(7)
S1 Sb1 S1 5_445 . 5_455 88.85(2)
S2 Pb1 S2 . . 1_565 91.96(10)
S2 Pb1 S2 . . 6_557 93.75(11)
S2 Pb1 S3 . . . 88.15(11)
S2 Pb1 S1 . . 5_445 89.58(7)
S2 Pb1 S1 . . 5_455 177.88(8)
S2 Pb1 S2 1_565 . 6_557 93.75(11)
S2 Pb1 S3 1_565 . . 88.15(11)
S2 Pb1 S1 1_565 . 5_445 177.88(8)
S2 Pb1 S1 1_565 . 5_455 89.58(7)
S2 Pb1 S3 6_557 . . 177.27(13)
S2 Pb1 S1 6_557 . 5_445 87.61(6)
S2 Pb1 S1 6_557 . 5_455 87.61(6)
S3 Pb1 S1 . . 5_445 90.44(7)
S3 Pb1 S1 . . 5_455 90.44(7)
S1 Pb1 S1 5_445 . 5_455 88.85(2)
S2 Pb3 S3 . . 1_545 75.70(10)
S2 Pb3 S3 . . . 75.70(10)
S2 Pb3 S5 . . 5_445 135.83(8)
S2 Pb3 S5 . . 5_455 135.83(8)
S2 Pb3 S4 . . 1_545 77.56(12)
S2 Pb3 S4 . . . 77.56(12)
S2 Pb3 S6 . . 5_455 140.44(17)
S3 Pb3 S3 1_545 . . 81.08(8)
S3 Pb3 S5 1_545 . 5_445 62.91(11)
S3 Pb3 S5 1_545 . 5_455 110.40(11)
S3 Pb3 S4 1_545 . 1_545 86.49(11)
S3 Pb3 S4 1_545 . . 152.56(14)
S3 Pb3 S6 1_545 . 5_455 130.40(10)
S3 Pb3 S5 . . 5_445 110.40(11)
S3 Pb3 S5 . . 5_455 62.91(11)
S3 Pb3 S4 . . 1_545 152.56(14)
S3 Pb3 S4 . . . 86.49(11)
S3 Pb3 S6 . . 5_455 130.40(10)
S5 Pb3 S5 5_445 . 5_455 76.41(8)
S5 Pb3 S4 5_445 . 1_545 84.92(11)
S5 Pb3 S4 5_445 . . 144.50(15)
S5 Pb3 S6 5_445 . 5_455 69.60(14)
S5 Pb3 S4 5_455 . 1_545 144.50(15)
S5 Pb3 S4 5_455 . . 84.92(11)
S5 Pb3 S6 5_455 . 5_455 69.60(14)
S4 Pb3 S4 1_545 . . 93.73(11)
S4 Pb3 S6 1_545 . 5_455 75.69(14)
S4 Pb3 S6 . . 5_455 75.69(14)
S2 Bi2 S2 . . 1_565 87.66(9)
S2 Bi2 S3 . . 5_545 89.38(9)
S2 Bi2 S3 . . 5_555 176.52(10)
S2 Bi2 S4 . . . 83.58(13)
S2 Bi2 S1 . . . 93.84(9)
S2 Bi2 S3 1_565 . 5_545 176.52(10)
S2 Bi2 S3 1_565 . 5_555 89.38(9)
S2 Bi2 S4 1_565 . . 83.58(13)
S2 Bi2 S1 1_565 . . 93.84(9)
S3 Bi2 S3 5_545 . 5_555 93.52(9)
S3 Bi2 S4 5_545 . . 94.26(12)
S3 Bi2 S1 5_545 . . 88.19(9)
S3 Bi2 S4 5_555 . . 94.26(12)
S3 Bi2 S1 5_555 . . 88.19(9)
S4 Bi2 S1 . . . 176.42(13)
S2 Pb2 S2 . . 1_565 87.66(9)
S2 Pb2 S3 . . 5_545 89.38(9)
S2 Pb2 S3 . . 5_555 176.52(10)
S2 Pb2 S4 . . . 83.58(13)
S2 Pb2 S1 . . . 93.84(9)
S2 Pb2 S3 1_565 . 5_545 176.52(10)
S2 Pb2 S3 1_565 . 5_555 89.38(9)
S2 Pb2 S4 1_565 . . 83.58(13)
S2 Pb2 S1 1_565 . . 93.84(9)
S3 Pb2 S3 5_545 . 5_555 93.52(9)
S3 Pb2 S4 5_545 . . 94.26(12)
S3 Pb2 S1 5_545 . . 88.19(9)
S3 Pb2 S4 5_555 . . 94.26(12)
S3 Pb2 S1 5_555 . . 88.19(9)
S4 Pb2 S1 . . . 176.42(13)
S2 Ag2 S2 . . 1_565 87.66(9)
S2 Ag2 S3 . . 5_545 89.38(9)
S2 Ag2 S3 . . 5_555 176.52(10)
S2 Ag2 S4 . . . 83.58(13)
S2 Ag2 S1 . . . 93.84(9)
S2 Ag2 S3 1_565 . 5_545 176.52(10)
S2 Ag2 S3 1_565 . 5_555 89.38(9)
S2 Ag2 S4 1_565 . . 83.58(13)
S2 Ag2 S1 1_565 . . 93.84(9)
S3 Ag2 S3 5_545 . 5_555 93.52(9)
S3 Ag2 S4 5_545 . . 94.26(12)
S3 Ag2 S1 5_545 . . 88.19(9)
S3 Ag2 S4 5_555 . . 94.26(12)
S3 Ag2 S1 5_555 . . 88.19(9)
S4 Ag2 S1 . . . 176.42(13)
S7 Pb6 S7 1_545 . . 89.42(10)
S7 Pb6 S6 1_545 . 5_445 91.20(15)
S7 Pb6 S8 1_545 . . 90.75(14)
S7 Pb6 S8 1_545 . 6_546 89.68(10)
S7 Pb6 S8 1_545 . 6_556 175.60(16)
S7 Pb6 S6 . . 5_445 91.20(15)
S7 Pb6 S8 . . . 90.75(14)
S7 Pb6 S8 . . 6_546 175.60(16)
S7 Pb6 S8 . . 6_556 89.68(10)
S6 Pb6 S8 5_445 . . 177.26(17)
S6 Pb6 S8 5_445 . 6_546 93.13(15)
S6 Pb6 S8 5_445 . 6_556 93.13(15)
S8 Pb6 S8 . . 6_546 84.95(13)
S8 Pb6 S8 . . 6_556 84.95(13)
S8 Pb6 S8 6_546 . 6_556 90.89(10)
S7 Bi6 S7 1_545 . . 89.42(10)
S7 Bi6 S6 1_545 . 5_445 91.20(15)
S7 Bi6 S8 1_545 . . 90.75(14)
S7 Bi6 S8 1_545 . 6_546 89.68(10)
S7 Bi6 S8 1_545 . 6_556 175.60(16)
S7 Bi6 S6 . . 5_445 91.20(15)
S7 Bi6 S8 . . . 90.75(14)
S7 Bi6 S8 . . 6_546 175.60(16)
S7 Bi6 S8 . . 6_556 89.68(10)
S6 Bi6 S8 5_445 . . 177.26(17)
S6 Bi6 S8 5_445 . 6_546 93.13(15)
S6 Bi6 S8 5_445 . 6_556 93.13(15)
S8 Bi6 S8 . . 6_546 84.95(13)
S8 Bi6 S8 . . 6_556 84.95(13)
S8 Bi6 S8 6_546 . 6_556 90.89(10)
S5 Bi5 S7 . . . 90.36(14)
S5 Bi5 S7 . . 1_565 90.36(14)
S5 Bi5 S6 . . . 88.0(2)
S5 Bi5 S6 . . 1_565 88.0(2)
S5 Bi5 S8 . . 2_666 175.64(14)
S7 Bi5 S7 . . 1_565 89.11(10)
S7 Bi5 S6 . . . 88.63(13)
S7 Bi5 S6 . . 1_565 177.18(17)
S7 Bi5 S8 . . 2_666 86.53(13)
S7 Bi5 S6 1_565 . . 177.18(17)
S7 Bi5 S6 1_565 . 1_565 88.63(13)
S7 Bi5 S8 1_565 . 2_666 86.53(13)
S6 Bi5 S6 . . 1_565 93.58(16)
S6 Bi5 S8 . . 2_666 95.01(19)
S6 Bi5 S8 1_565 . 2_666 95.01(19)
S5 Sb5 S7 . . . 90.36(14)
S5 Sb5 S7 . . 1_565 90.36(14)
S5 Sb5 S6 . . . 88.0(2)
S5 Sb5 S6 . . 1_565 88.0(2)
S5 Sb5 S8 . . 2_666 175.64(14)
S7 Sb5 S7 . . 1_565 89.11(10)
S7 Sb5 S6 . . . 88.63(13)
S7 Sb5 S6 . . 1_565 177.18(17)
S7 Sb5 S8 . . 2_666 86.53(13)
S7 Sb5 S6 1_565 . . 177.18(17)
S7 Sb5 S6 1_565 . 1_565 88.63(13)
S7 Sb5 S8 1_565 . 2_666 86.53(13)
S6 Sb5 S6 . . 1_565 93.58(16)
S6 Sb5 S8 . . 2_666 95.01(19)
S6 Sb5 S8 1_565 . 2_666 95.01(19)
S7 Pb7 S7 . . 2_656 180
S7 Pb7 S8 . . . 88.11(13)
S7 Pb7 S8 . . 1_565 88.11(13)
S7 Pb7 S8 . . 2_656 91.89(13)
S7 Pb7 S8 . . 2_666 91.89(13)
S7 Pb7 S8 2_656 . . 91.89(13)
S7 Pb7 S8 2_656 . 1_565 91.89(13)
S7 Pb7 S8 2_656 . 2_656 88.11(13)
S7 Pb7 S8 2_656 . 2_666 88.11(13)
S8 Pb7 S8 . . 1_565 88.59(9)
S8 Pb7 S8 . . 2_656 91.41(9)
S8 Pb7 S8 . . 2_666 180
S8 Pb7 S8 1_565 . 2_656 180
S8 Pb7 S8 1_565 . 2_666 91.41(9)
S8 Pb7 S8 2_656 . 2_666 88.59(9)
S5 Pb4 S5 1_545 . . 95.45(11)
S5 Pb4 S4 1_545 . 1_545 97.87(14)
S5 Pb4 S7 1_545 . . 84.89(13)
S5 Pb4 S6 1_545 . 5_445 89.49(13)
S5 Pb4 S6 1_545 . 5_455 174.87(13)
S5 Pb4 S4 . . 1_545 97.87(14)
S5 Pb4 S7 . . . 84.89(13)
S5 Pb4 S6 . . 5_445 174.87(13)
S5 Pb4 S6 . . 5_455 89.49(13)
S4 Pb4 S7 1_545 . . 175.86(15)
S4 Pb4 S6 1_545 . 5_445 82.80(19)
S4 Pb4 S6 1_545 . 5_455 82.80(19)
S7 Pb4 S6 . . 5_445 94.18(18)
S7 Pb4 S6 . . 5_455 94.18(18)
S6 Pb4 S6 5_445 . 5_455 85.54(14)
S5 Bi4 S5 1_545 . . 95.45(11)
S5 Bi4 S4 1_545 . 1_545 97.87(14)
S5 Bi4 S7 1_545 . . 84.89(13)
S5 Bi4 S6 1_545 . 5_445 89.49(13)
S5 Bi4 S6 1_545 . 5_455 174.87(13)
S5 Bi4 S4 . . 1_545 97.87(14)
S5 Bi4 S7 . . . 84.89(13)
S5 Bi4 S6 . . 5_445 174.87(13)
S5 Bi4 S6 . . 5_455 89.49(13)
S4 Bi4 S7 1_545 . . 175.86(15)
S4 Bi4 S6 1_545 . 5_445 82.80(19)
S4 Bi4 S6 1_545 . 5_455 82.80(19)
S7 Bi4 S6 . . 5_445 94.18(18)
S7 Bi4 S6 . . 5_455 94.18(18)
S6 Bi4 S6 5_445 . 5_455 85.54(14)
S5 Ag4 S5 1_545 . . 95.45(11)
S5 Ag4 S4 1_545 . 1_545 97.87(14)
S5 Ag4 S7 1_545 . . 84.89(13)
S5 Ag4 S6 1_545 . 5_445 89.49(13)
S5 Ag4 S6 1_545 . 5_455 174.87(13)
S5 Ag4 S4 . . 1_545 97.87(14)
S5 Ag4 S7 . . . 84.89(13)
S5 Ag4 S6 . . 5_445 174.87(13)
S5 Ag4 S6 . . 5_455 89.49(13)
S4 Ag4 S7 1_545 . . 175.86(15)
S4 Ag4 S6 1_545 . 5_445 82.80(19)
S4 Ag4 S6 1_545 . 5_455 82.80(19)
S7 Ag4 S6 . . 5_445 94.18(18)
S7 Ag4 S6 . . 5_455 94.18(18)
S6 Ag4 S6 5_445 . 5_455 85.54(14)

loop_
_geom_bond_atom_site_label_1
_geom_bond_atom_site_label_2
_geom_bond_site_symmetry_1
_geom_bond_site_symmetry_2
_geom_bond_distance
Bi1 S2 . . 2.850(3)
Bi1 S2 . 1_565 2.850(3)
Bi1 S2 . 6_557 3.266(5)
Bi1 S3 . . 2.689(4)
Bi1 S1 . 5_445 2.9282(6)
Bi1 S1 . 5_455 2.9282(6)
Sb1 S2 . . 2.850(3)
Sb1 S2 . 1_565 2.850(3)
Sb1 S2 . 6_557 3.266(5)
Sb1 S3 . . 2.689(4)
Sb1 S1 . 5_445 2.9282(6)
Sb1 S1 . 5_455 2.9282(6)
Pb1 S2 . . 2.850(3)
Pb1 S2 . 1_565 2.850(3)
Pb1 S2 . 6_557 3.266(5)
Pb1 S3 . . 2.689(4)
Pb1 S1 . 5_445 2.9282(6)
Pb1 S1 . 5_455 2.9282(6)
Pb3 S2 . . 3.128(5)
Pb3 S3 . 1_545 3.153(3)
Pb3 S3 . . 3.153(3)
Pb3 S5 . 5_445 3.314(4)
Pb3 S5 . 5_455 3.314(4)
Pb3 S4 . 1_545 2.809(4)
Pb3 S4 . . 2.809(4)
Pb3 S6 . 5_455 3.238(9)
Bi2 S2 . . 2.960(3)
Bi2 S2 . 1_565 2.960(3)
Bi2 S3 . 5_545 2.813(3)
Bi2 S3 . 5_555 2.813(3)
Bi2 S4 . . 2.620(5)
Bi2 S1 . . 2.9202(11)
Pb2 S2 . . 2.960(3)
Pb2 S2 . 1_565 2.960(3)
Pb2 S3 . 5_545 2.813(3)
Pb2 S3 . 5_555 2.813(3)
Pb2 S4 . . 2.620(5)
Pb2 S1 . . 2.9202(11)
Ag2 S2 . . 2.960(3)
Ag2 S2 . 1_565 2.960(3)
Ag2 S3 . 5_545 2.813(3)
Ag2 S3 . 5_555 2.813(3)
Ag2 S4 . . 2.620(5)
Ag2 S1 . . 2.9202(11)
Pb6 S7 . 1_545 2.913(4)
Pb6 S7 . . 2.913(4)
Pb6 S6 . 5_445 3.252(9)
Pb6 S8 . . 2.817(6)
Pb6 S8 . 6_546 2.876(3)
Pb6 S8 . 6_556 2.876(3)
Bi6 S7 . 1_545 2.913(4)
Bi6 S7 . . 2.913(4)
Bi6 S6 . 5_445 3.252(9)
Bi6 S8 . . 2.817(6)
Bi6 S8 . 6_546 2.876(3)
Bi6 S8 . 6_556 2.876(3)
Bi5 S5 . . 2.567(6)
Bi5 S7 . . 2.921(4)
Bi5 S7 . 1_565 2.921(4)
Bi5 S6 . . 2.812(5)
Bi5 S6 . 1_565 2.812(5)
Bi5 S8 . 2_666 3.222(6)
Sb5 S5 . . 2.567(6)
Sb5 S7 . . 2.921(4)
Sb5 S7 . 1_565 2.921(4)
Sb5 S6 . . 2.812(5)
Sb5 S6 . 1_565 2.812(5)
Sb5 S8 . 2_666 3.222(6)
Pb7 S7 . . 2.931(6)
Pb7 S7 . 2_656 2.931(6)
Pb7 S8 . . 2.935(3)
Pb7 S8 . 1_565 2.935(3)
Pb7 S8 . 2_656 2.935(3)
Pb7 S8 . 2_666 2.935(3)
Pb4 S5 . 1_545 2.770(3)
Pb4 S5 . . 2.770(3)
Pb4 S4 . 1_545 2.594(6)
Pb4 S7 . . 3.005(6)
Pb4 S6 . 5_445 3.018(6)
Pb4 S6 . 5_455 3.018(6)
Bi4 S5 . 1_545 2.770(3)
Bi4 S5 . . 2.770(3)
Bi4 S4 . 1_545 2.594(6)
Bi4 S7 . . 3.005(6)
Bi4 S6 . 5_445 3.018(6)
Bi4 S6 . 5_455 3.018(6)
Ag4 S5 . 1_545 2.770(3)
Ag4 S5 . . 2.770(3)
Ag4 S4 . 1_545 2.594(6)
Ag4 S7 . . 3.005(6)
Ag4 S6 . 5_445 3.018(6)
Ag4 S6 . 5_455 3.018(6)

loop_
_cod_changelog_entry_id
_cod_changelog_entry_author
_cod_changelog_entry_date
_cod_changelog_entry_text
1 'Vaitkus, Antanas' 2022-04-29T15:05:00+03:00 'Updated bibliographic information.'
